data_7220417
loop_
_publ_author_name
'Arendt, Agata'
'Ko\/lkowski, Rados\/law'
'Samoc, Marek'
'Szafert, S\/lawomir'

_publ_section_title
;
 Spectral dependence of nonlinear optical properties of symmetrical
 octatetraynes with p-substituted phenyl end-groups.
;
_journal_issue 20
_journal_name_full 'Physical chemistry chemical physics : PCCP'
_journal_page_first 13680
_journal_page_last 13688
_journal_paper_doi 10.1039/c5cp01661d
_journal_volume 17
_journal_year 2015
_chemical_formula_moiety 'C24 H14 O4'
_chemical_formula_sum 'C24 H14 O4'
_chemical_formula_weight 366.35
_chemical_name_systematic
;
octa-1,3,5,7-tetrayne-1,8-diylbis(4,1-phenylene) diacetate   
;
_space_group_crystal_system monoclinic
_space_group_IT_number 15
_space_group_name_Hall '-C 2yc'
_space_group_name_H-M_alt 'C 1 2/c 1'
_symmetry_space_group_name_Hall '-C 2yc'
_symmetry_space_group_name_H-M 'C 1 2/c 1'
_atom_sites_solution_hydrogens geom
_audit_creation_method SHELXL-2014/7
_audit_update_record
;
2015-01-09 deposited with the CCDC.
2015-04-20 downloaded from the CCDC.
;
_cell_angle_alpha 90
_cell_angle_beta 94.87(5)
_cell_angle_gamma 90
_cell_formula_units_Z 4
_cell_length_a 40.449(19)
_cell_length_b 3.8627(10)
_cell_length_c 11.605(3)
_cell_measurement_reflns_used 1256
_cell_measurement_temperature 100(2)
_cell_measurement_theta_max 29
_cell_measurement_theta_min 3
_cell_volume 1806.6(11)
_computing_cell_refinement 'CrysAlis RED, (Oxford Diffraction,2010).'
_computing_data_collection 'CrysAlis RED, (Oxford Diffraction,2010).'
_computing_data_reduction 'CrysAlis RED'
_computing_structure_refinement 'SHELXL-2014/7 (Sheldrick, 2014)'
_diffrn_ambient_temperature 100(2)
_diffrn_detector_area_resol_mean 10.3456
_diffrn_measured_fraction_theta_full 0.999
_diffrn_measured_fraction_theta_max 0.870
_diffrn_measurement_device_type 'Xcalibur, Ruby'
_diffrn_measurement_method 'Xcalibur, Ruby'
_diffrn_radiation_type MoK\a
_diffrn_radiation_wavelength 0.71073
_diffrn_reflns_av_R_equivalents 0.0222
_diffrn_reflns_av_unetI/netI 0.0420
_diffrn_reflns_laue_measured_fraction_full 0.999
_diffrn_reflns_laue_measured_fraction_max 0.870
_diffrn_reflns_limit_h_max 52
_diffrn_reflns_limit_h_min -53
_diffrn_reflns_limit_k_max 4
_diffrn_reflns_limit_k_min -4
_diffrn_reflns_limit_l_max 15
_diffrn_reflns_limit_l_min -9
_diffrn_reflns_number 3683
_diffrn_reflns_point_group_measured_fraction_full 0.999
_diffrn_reflns_point_group_measured_fraction_max 0.870
_diffrn_reflns_theta_full 25.500
_diffrn_reflns_theta_max 28.649
_diffrn_reflns_theta_min 3.033
_diffrn_source 'fine-focus sealed tube'
_exptl_absorpt_coefficient_mu 0.092
_exptl_absorpt_correction_type none
_exptl_crystal_colour yellow
_exptl_crystal_density_diffrn 1.347
_exptl_crystal_density_method 'not measured'
_exptl_crystal_description plates
_exptl_crystal_F_000 760
_exptl_crystal_size_max 0.29
_exptl_crystal_size_mid 0.23
_exptl_crystal_size_min 0.03
_refine_diff_density_max 0.198
_refine_diff_density_min -0.202
_refine_diff_density_rms 0.044
_refine_ls_extinction_method none
_refine_ls_goodness_of_fit_ref 1.073
_refine_ls_hydrogen_treatment constr
_refine_ls_matrix_type full
_refine_ls_number_parameters 128
_refine_ls_number_reflns 2026
_refine_ls_number_restraints 0
_refine_ls_restrained_S_all 1.073
_refine_ls_R_factor_all 0.0702
_refine_ls_R_factor_gt 0.0490
_refine_ls_shift/su_max 0.000
_refine_ls_shift/su_mean 0.000
_refine_ls_structure_factor_coef Fsqd
_refine_ls_weighting_details 'w=1/[\s^2^(Fo^2^)+(0.0347P)^2^+1.1616P] where P=(Fo^2^+2Fc^2^)/3'
_refine_ls_weighting_scheme calc
_refine_ls_wR_factor_gt 0.0984
_refine_ls_wR_factor_ref 0.1080
_reflns_Friedel_coverage 0.000
_reflns_number_gt 1542
_reflns_number_total 2026
_reflns_threshold_expression 'I > 2\s(I)'
_cod_data_source_file c5cp01661d2.cif
_cod_data_source_block aa250a
_cod_depositor_comments 'Adding full bibliography for 7220416--7220417.cif.'
_cod_database_code 7220417
_shelx_shelxl_version_number 2014/7
_shelx_space_group_comment
;
The symmetry employed for this shelxl refinement is uniquely defined
by the following loop, which should always be used as a source of
symmetry information in preference to the above space-group names.
They are only intended as comments.
;
_shelx_estimated_absorpt_t_min 0.974
_shelx_estimated_absorpt_t_max 0.997

loop_
_space_group_symop_operation_xyz
'x, y, z'
'-x, y, -z+1/2'
'x+1/2, y+1/2, z'
'-x+1/2, y+1/2, -z+1/2'
'-x, -y, -z'
'x, -y, z-1/2'
'-x+1/2, -y+1/2, -z'
'x+1/2, -y+1/2, z-1/2'

loop_
_atom_site_label
_atom_site_type_symbol
_atom_site_fract_x
_atom_site_fract_y
_atom_site_fract_z
_atom_site_U_iso_or_equiv
_atom_site_adp_type
_atom_site_occupancy
_atom_site_site_symmetry_order
_atom_site_calc_flag
_atom_site_refinement_flags_posn
_atom_site_refinement_flags_adp
O1 O 0.32881(3) 0.2102(3) 0.56786(10) 0.0265(3) Uani 1 1 d . .
O2 O 0.29058(3) -0.0720(4) 0.45124(11) 0.0331(4) Uani 1 1 d . .
C1 C 0.42777(4) 0.3272(5) 0.26258(16) 0.0254(4) Uani 1 1 d . .
C2 C 0.44840(4) 0.3721(5) 0.19546(16) 0.0258(4) Uani 1 1 d . .
C3 C 0.47082(4) 0.4240(5) 0.11600(16) 0.0278(4) Uani 1 1 d . .
C4 C 0.48956(4) 0.4725(5) 0.04200(16) 0.0282(4) Uani 1 1 d . .
C11 C 0.40198(4) 0.2823(5) 0.33839(15) 0.0225(4) Uani 1 1 d . .
C12 C 0.40836(4) 0.1271(5) 0.44638(15) 0.0238(4) Uani 1 1 d . .
H12 H 0.4299 0.0421 0.4695 0.029 Uiso 1 1 calc R U
C13 C 0.38343(4) 0.0964(5) 0.51968(15) 0.0238(4) Uani 1 1 d . .
H13 H 0.3877 -0.0078 0.5936 0.029 Uiso 1 1 calc R U
C14 C 0.35212(4) 0.2191(5) 0.48439(15) 0.0217(4) Uani 1 1 d . .
C15 C 0.34490(4) 0.3706(5) 0.37785(15) 0.0231(4) Uani 1 1 d . .
H15 H 0.3232 0.4528 0.3552 0.028 Uiso 1 1 calc R U
C16 C 0.36993(4) 0.4004(5) 0.30466(15) 0.0236(4) Uani 1 1 d . .
H16 H 0.3653 0.5023 0.2305 0.028 Uiso 1 1 calc R U
C17 C 0.29863(4) 0.0617(5) 0.54190(16) 0.0240(4) Uani 1 1 d . .
C18 C 0.27801(4) 0.0929(5) 0.64214(16) 0.0295(4) Uani 1 1 d . .
H18A H 0.2921 0.0610 0.7143 0.044 Uiso 1 1 calc R U
H18B H 0.2606 -0.0846 0.6362 0.044 Uiso 1 1 calc R U
H18C H 0.2678 0.3228 0.6417 0.044 Uiso 1 1 calc R U

loop_
_atom_site_aniso_label
_atom_site_aniso_U_11
_atom_site_aniso_U_22
_atom_site_aniso_U_33
_atom_site_aniso_U_23
_atom_site_aniso_U_13
_atom_site_aniso_U_12
O1 0.0210(6) 0.0361(8) 0.0224(6) -0.0023(6) 0.0024(5) -0.0066(6)
O2 0.0223(6) 0.0419(8) 0.0352(8) -0.0130(7) 0.0025(6) -0.0054(6)
C1 0.0211(9) 0.0256(10) 0.0287(10) 0.0000(8) -0.0019(8) -0.0029(8)
C2 0.0185(8) 0.0271(10) 0.0311(10) 0.0010(8) -0.0016(8) -0.0022(8)
C3 0.0197(9) 0.0297(11) 0.0337(10) 0.0020(9) 0.0000(8) -0.0005(8)
C4 0.0190(9) 0.0290(11) 0.0363(10) 0.0016(9) 0.0015(8) -0.0011(8)
C11 0.0214(9) 0.0209(9) 0.0249(9) -0.0022(7) 0.0005(7) -0.0049(7)
C12 0.0183(8) 0.0226(9) 0.0298(10) 0.0006(8) -0.0028(7) -0.0005(7)
C13 0.0240(9) 0.0252(10) 0.0215(9) 0.0022(8) -0.0031(7) -0.0027(8)
C14 0.0199(8) 0.0226(9) 0.0227(9) -0.0041(7) 0.0029(7) -0.0049(7)
C15 0.0195(8) 0.0239(10) 0.0253(9) -0.0019(8) -0.0017(7) 0.0017(8)
C16 0.0251(9) 0.0237(10) 0.0214(9) 0.0004(8) -0.0011(7) -0.0004(8)
C17 0.0193(8) 0.0222(9) 0.0301(10) 0.0016(8) 0.0006(7) 0.0021(8)
C18 0.0250(9) 0.0302(11) 0.0342(10) -0.0005(9) 0.0079(8) -0.0016(8)

loop_
_atom_type_symbol
_atom_type_description
_atom_type_scat_dispersion_real
_atom_type_scat_dispersion_imag
_atom_type_scat_source
C C 0.0033 0.0016 'International Tables Vol C Tables 4.2.6.8 and 6.1.1.4'
H H 0.0000 0.0000 'International Tables Vol C Tables 4.2.6.8 and 6.1.1.4'
O O 0.0106 0.0060 'International Tables Vol C Tables 4.2.6.8 and 6.1.1.4'

loop_
_geom_angle_atom_site_label_1
_geom_angle_atom_site_label_2
_geom_angle_atom_site_label_3
_geom_angle
_geom_angle_site_symmetry_3
C17 O1 C14 119.94(14) .
C2 C1 C11 177.04(19) .
C1 C2 C3 177.8(2) .
C4 C3 C2 177.1(2) .
C3 C4 C4 179.5(3) 5_665
C12 C11 C16 119.25(16) .
C12 C11 C1 121.06(16) .
C16 C11 C1 119.68(16) .
C13 C12 C11 120.16(16) .
C13 C12 H12 119.9 .
C11 C12 H12 119.9 .
C12 C13 C14 119.21(16) .
C12 C13 H13 120.4 .
C14 C13 H13 120.4 .
C15 C14 C13 122.11(16) .
C15 C14 O1 121.64(16) .
C13 C14 O1 115.99(15) .
C14 C15 C16 118.50(16) .
C14 C15 H15 120.8 .
C16 C15 H15 120.7 .
C15 C16 C11 120.76(17) .
C15 C16 H16 119.6 .
C11 C16 H16 119.6 .
O2 C17 O1 123.45(17) .
O2 C17 C18 126.44(17) .
O1 C17 C18 110.11(16) .
C17 C18 H18A 109.6 .
C17 C18 H18B 109.6 .
H18A C18 H18B 109.3 .
C17 C18 H18C 109.7 .
H18A C18 H18C 109.3 .
H18B C18 H18C 109.3 .

loop_
_geom_bond_atom_site_label_1
_geom_bond_atom_site_label_2
_geom_bond_distance
_geom_bond_site_symmetry_2
O1 C17 1.359(2) .
O1 C14 1.408(2) .
O2 C17 1.192(2) .
C1 C2 1.201(2) .
C1 C11 1.431(2) .
C2 C3 1.362(3) .
C3 C4 1.207(2) .
C4 C4 1.360(4) 5_665
C11 C12 1.393(2) .
C11 C16 1.399(2) .
C12 C13 1.379(2) .
C12 H12 0.9500 .
C13 C14 1.381(2) .
C13 H13 0.9500 .
C14 C15 1.377(2) .
C15 C16 1.380(2) .
C15 H15 0.9500 .
C16 H16 0.9500 .
C17 C18 1.492(2) .
C18 H18A 0.9817 .
C18 H18B 0.9817 .
C18 H18C 0.9818 .
